data_2210416
loop_
_publ_author_name
'Sarala, G.'
'Kavitha, C. V.'
'Rangappa, K. S.'
'Sridhar, M. A.'
'Shashidhara Prasad, J.'

_publ_section_title
;
 (<i>Z</i>)-2-(4-Methoxyphenyl)-3-phenylacrylonitrile
;
_journal_coeditor_code WN2059
_journal_issue 9
_journal_name_full 'Acta Crystallographica Section E'
_journal_page_first o3998
_journal_page_last o4000
_journal_paper_doi 10.1107/S1600536806032715
_journal_volume 62
_journal_year 2006
_chemical_formula_iupac 'C16 H13 N O'
_chemical_formula_moiety 'C16 H13 N O'
_chemical_formula_sum 'C16 H13 N O'
_chemical_formula_weight 235.27
_chemical_name_systematic
;
(Z)-2-(4-methoxyphenyl)-3-phenylacrylonitrile
;
_space_group_IT_number 2
_symmetry_cell_setting triclinic
_symmetry_space_group_name_Hall '-P 1'
_symmetry_space_group_name_H-M 'P -1'
_atom_sites_solution_hydrogens geom
_atom_sites_solution_primary direct
_atom_sites_solution_secondary difmap
_audit_creation_method SHELXL-97
_cell_angle_alpha 89.658(6)
_cell_angle_beta 82.467(6)
_cell_angle_gamma 89.604(5)
_cell_formula_units_Z 4
_cell_length_a 7.362(9)
_cell_length_b 11.859(12)
_cell_length_c 14.481(13)
_cell_measurement_reflns_used 6395
_cell_measurement_temperature 295(2)
_cell_measurement_theta_max 25.02
_cell_measurement_theta_min 2.22
_cell_volume 1253(2)
_computing_cell_refinement 'SCALEPACK (Otwinowski & Minor, 1997)'
_computing_data_collection 'XPRESS (MacScience, 2002)'
_computing_data_reduction 'SCALEPACK and DENZO (Otwinowski & Minor, 1997)'
_computing_molecular_graphics 'PLATON (Spek, 2003) and ORTEPII (Johnson, 1976)'
_computing_publication_material PLATON
_computing_structure_refinement 'SHELXL97 (Sheldrick, 1997)'
_computing_structure_solution 'SHELXS97 (Sheldrick, 1997)'
_diffrn_ambient_temperature 295(2)
_diffrn_detector_area_resol_mean 10.0
_diffrn_measured_fraction_theta_full 0.892
_diffrn_measured_fraction_theta_max 0.892
_diffrn_measurement_device_type 'MacScience DIPLabo 32001'
_diffrn_measurement_method \w
_diffrn_radiation_monochromator graphite
_diffrn_radiation_source 'fine-focus sealed tube'
_diffrn_radiation_type MoK\a
_diffrn_radiation_wavelength 0.71073
_diffrn_reflns_av_R_equivalents 0.0355
_diffrn_reflns_av_sigmaI/netI 0.0375
_diffrn_reflns_limit_h_max 8
_diffrn_reflns_limit_h_min -8
_diffrn_reflns_limit_k_max 14
_diffrn_reflns_limit_k_min -14
_diffrn_reflns_limit_l_max 17
_diffrn_reflns_limit_l_min -17
_diffrn_reflns_number 6395
_diffrn_reflns_theta_full 25.02
_diffrn_reflns_theta_max 25.02
_diffrn_reflns_theta_min 2.22
_diffrn_standards_number 0
_exptl_absorpt_coefficient_mu 0.078
_exptl_absorpt_correction_type none
_exptl_absorpt_process_details none
_exptl_crystal_colour 'pale yellow'
_exptl_crystal_density_diffrn 1.247
_exptl_crystal_density_method 'not measured'
_exptl_crystal_description block
_exptl_crystal_F_000 496
_exptl_crystal_size_max 0.25
_exptl_crystal_size_mid 0.20
_exptl_crystal_size_min 0.20
_refine_diff_density_max 0.232
_refine_diff_density_min -0.218
_refine_ls_extinction_coef 0.085(8)
_refine_ls_extinction_method SHELXL97
_refine_ls_goodness_of_fit_ref 1.150
_refine_ls_hydrogen_treatment constr
_refine_ls_matrix_type full
_refine_ls_number_parameters 328
_refine_ls_number_reflns 3954
_refine_ls_number_restraints 0
_refine_ls_restrained_S_all 1.150
_refine_ls_R_factor_all 0.0612
_refine_ls_R_factor_gt 0.0458
_refine_ls_shift/su_max 0.000
_refine_ls_shift/su_mean 0.000
_refine_ls_structure_factor_coef Fsqd
_refine_ls_weighting_details 'calc w=1/[\s^2^(Fo^2^)+(0.0739P)^2^+0.1197P] where P=(Fo^2^+2Fc^2^)/3'
_refine_ls_weighting_scheme calc
_refine_ls_wR_factor_gt 0.1202
_refine_ls_wR_factor_ref 0.1441
_reflns_number_gt 3150
_reflns_number_total 3954
_reflns_threshold_expression I>2\s(I)
_cod_data_source_file wn2059.cif
_cod_data_source_block I
_cod_depositor_comments
;
The following automatic conversions were performed:
'_symmetry_cell_setting' value 'Triclinic' changed to 'triclinic'
according to '/home/saulius/struct/CIF-dictionaries/cif_core.dic'
dictionary named 'cif_core.dic' version 2.4.1 from 2010-06-29.

Automatic conversion script
Id: cif_fix_enum 1527 2010-12-29 10:47:43Z saulius 

The following automatic conversions were performed:

'_symmetry_cell_setting' value 'Triclinic' changed to 'triclinic'
according to /home/saulius/struct/CIF-dictionaries/cif_core.dic
dictionary named 'cif_core.dic' version 2.4.1 from 2010-06-29.

Automatic conversion script
Id: cif_fix_values 1715 2011-07-08 13:25:40Z adriana 
;
_cod_database_code 2210416
_cod_database_fobs_code 2210416

loop_
_symmetry_equiv_pos_as_xyz
x,y,z
-x,-y,-z

loop_
_atom_site_aniso_label
_atom_site_aniso_U_11
_atom_site_aniso_U_22
_atom_site_aniso_U_33
_atom_site_aniso_U_12
_atom_site_aniso_U_13
_atom_site_aniso_U_23
O7 0.0807(10) 0.0544(8) 0.0437(8) -0.0114(7) -0.0075(6) 0.0013(6)
N11 0.134(2) 0.0552(12) 0.0659(13) -0.0109(12) 0.0055(11) -0.0119(10)
C1 0.0586(12) 0.0450(10) 0.0482(11) -0.0094(8) -0.0111(8) -0.0042(8)
C2 0.0553(12) 0.0451(10) 0.0496(11) -0.0112(8) -0.0089(8) 0.0020(8)
C3 0.0444(10) 0.0414(9) 0.0458(10) -0.0019(7) -0.0065(7) -0.0024(8)
C4 0.0533(11) 0.0397(10) 0.0516(11) -0.0048(8) -0.0110(8) -0.0051(8)
C5 0.0539(11) 0.0408(10) 0.0515(11) -0.0064(8) -0.0076(8) 0.0034(8)
C6 0.0496(11) 0.0463(10) 0.0427(10) 0.0001(8) -0.0077(7) 0.0019(8)
C8 0.0821(16) 0.0701(14) 0.0492(12) -0.0108(12) -0.0079(10) -0.0083(11)
C9 0.0476(11) 0.0444(10) 0.0480(11) -0.0027(8) -0.0061(7) -0.0061(8)
C10 0.0696(14) 0.0480(11) 0.0489(11) -0.0055(9) -0.0030(9) -0.0024(9)
C12 0.0556(12) 0.0455(10) 0.0487(11) -0.0013(8) -0.0073(8) -0.0065(8)
C13 0.0465(10) 0.0458(10) 0.0432(10) -0.0051(8) -0.0058(7) -0.0015(8)
C14 0.0610(13) 0.0442(10) 0.0522(12) -0.0017(8) -0.0044(8) -0.0008(9)
C15 0.0650(13) 0.0507(11) 0.0625(13) -0.0010(9) -0.0120(10) 0.0078(10)
C16 0.0626(13) 0.0676(13) 0.0471(11) -0.0091(10) -0.0123(9) 0.0085(10)
C17 0.0611(13) 0.0665(13) 0.0443(11) 0.0008(10) -0.0017(8) -0.0062(10)
C18 0.0538(12) 0.0544(11) 0.0487(11) 0.0052(9) -0.0046(8) -0.0012(9)
O7A 0.0940(12) 0.0549(8) 0.0470(8) -0.0125(7) -0.0166(7) -0.0034(7)
N11A 0.128(2) 0.0563(12) 0.0757(14) -0.0079(11) -0.0390(12) 0.0090(11)
C1A 0.0630(13) 0.0420(10) 0.0481(11) -0.0068(8) -0.0053(8) 0.0002(8)
C2A 0.0541(11) 0.0426(10) 0.0513(11) -0.0097(8) -0.0080(8) -0.0065(8)
C3A 0.0417(10) 0.0420(9) 0.0483(10) 0.0003(7) -0.0073(7) -0.0013(8)
C4A 0.0526(11) 0.0406(10) 0.0523(11) -0.0047(8) -0.0062(8) 0.0010(8)
C5A 0.0590(12) 0.0407(10) 0.0551(12) -0.0090(8) -0.0101(9) -0.0059(9)
C6A 0.0537(11) 0.0466(10) 0.0458(10) -0.0003(8) -0.0095(8) -0.0066(8)
C8A 0.0949(19) 0.0763(15) 0.0517(13) -0.0155(13) -0.0194(11) 0.0051(12)
C9A 0.0453(10) 0.0447(10) 0.0480(11) -0.0022(8) -0.0082(7) 0.0007(8)
C10A 0.0672(14) 0.0492(11) 0.0532(12) -0.0058(9) -0.0168(9) -0.0012(10)
C12A 0.0552(12) 0.0479(10) 0.0473(11) -0.0013(8) -0.0092(8) 0.0004(9)
C13A 0.0472(11) 0.0481(10) 0.0477(11) -0.0045(8) -0.0066(8) -0.0023(8)
C14A 0.0634(13) 0.0442(10) 0.0604(12) -0.0040(9) -0.0125(9) -0.0045(9)
C15A 0.0662(14) 0.0535(12) 0.0640(13) -0.0043(10) -0.0071(10) -0.0158(10)
C16A 0.0648(14) 0.0708(14) 0.0461(11) -0.0099(10) -0.0087(9) -0.0083(10)
C17A 0.0643(14) 0.0675(13) 0.0531(12) 0.0002(10) -0.0188(9) -0.0027(10)
C18A 0.0595(13) 0.0543(11) 0.0544(12) 0.0083(9) -0.0150(9) -0.0083(9)

loop_
_atom_site_type_symbol
_atom_site_label
_atom_site_fract_x
_atom_site_fract_y
_atom_site_fract_z
_atom_site_U_iso_or_equiv
_atom_site_thermal_displace_type
_atom_site_calc_flag
_atom_site_refinement_flags
_atom_site_occupancy
O O7 0.1561(2) 0.25325(11) 0.43994(9) 0.0596(5) Uani . . 1.000
N N11 0.2865(4) 0.11652(17) -0.03573(14) 0.0866(9) Uani . . 1.000
C C1 0.2740(3) 0.36808(16) 0.30558(13) 0.0502(6) Uani . . 1.000
C C2 0.3033(3) 0.37730(16) 0.20977(13) 0.0498(6) Uani . . 1.000
C C3 0.2488(2) 0.29425(15) 0.15226(12) 0.0438(6) Uani . . 1.000
C C4 0.1652(3) 0.19868(15) 0.19514(13) 0.0478(6) Uani . . 1.000
C C5 0.1347(3) 0.18845(15) 0.29030(13) 0.0487(6) Uani . . 1.000
C C6 0.1887(3) 0.27273(15) 0.34623(12) 0.0461(6) Uani . . 1.000
C C8 0.2019(3) 0.3394(2) 0.50046(14) 0.0671(8) Uani . . 1.000
C C9 0.2710(3) 0.30729(15) 0.04951(12) 0.0466(6) Uani . . 1.000
C C10 0.2802(3) 0.20279(17) -0.00126(14) 0.0559(7) Uani . . 1.000
C C12 0.2719(3) 0.40719(16) 0.00411(13) 0.0499(6) Uani . . 1.000
C C13 0.2828(2) 0.43245(15) -0.09515(12) 0.0451(6) Uani . . 1.000
C C14 0.2075(3) 0.53465(16) -0.12065(14) 0.0527(7) Uani . . 1.000
C C15 0.2049(3) 0.56245(18) -0.21295(15) 0.0591(7) Uani . . 1.000
C C16 0.2793(3) 0.49089(18) -0.28210(14) 0.0586(7) Uani . . 1.000
C C17 0.3571(3) 0.39064(18) -0.25829(13) 0.0577(7) Uani . . 1.000
C C18 0.3599(3) 0.36145(17) -0.16606(13) 0.0525(7) Uani . . 1.000
O O7A 0.1562(2) 0.75085(12) 0.03673(9) 0.0646(5) Uani . . 1.000
N N11A 0.2874(3) 0.61782(17) 0.49444(14) 0.0844(9) Uani . . 1.000
C C1A 0.2536(3) 0.87160(16) 0.15656(13) 0.0512(7) Uani . . 1.000
C C2A 0.2786(3) 0.88254(15) 0.24860(13) 0.0492(6) Uani . . 1.000
C C3A 0.2332(2) 0.79697(15) 0.31357(12) 0.0439(6) Uani . . 1.000
C C4A 0.1605(3) 0.69860(15) 0.28150(13) 0.0485(6) Uani . . 1.000
C C5A 0.1338(3) 0.68669(15) 0.19013(13) 0.0513(7) Uani . . 1.000
C C6A 0.1814(3) 0.77283(16) 0.12636(13) 0.0484(6) Uani . . 1.000
C C8A 0.2076(4) 0.8352(2) -0.03165(15) 0.0734(9) Uani . . 1.000
C C9A 0.2594(2) 0.80970(15) 0.41288(12) 0.0458(6) Uani . . 1.000
C C10A 0.2746(3) 0.70446(17) 0.46127(14) 0.0557(7) Uani . . 1.000
C C12A 0.2644(3) 0.90815(16) 0.45773(13) 0.0499(6) Uani . . 1.000
C C13A 0.2838(3) 0.93189(16) 0.55495(13) 0.0476(6) Uani . . 1.000
C C14A 0.2151(3) 1.03428(16) 0.59164(14) 0.0556(7) Uani . . 1.000
C C15A 0.2191(3) 1.06011(18) 0.68446(15) 0.0613(8) Uani . . 1.000
C C16A 0.2950(3) 0.98571(19) 0.74150(14) 0.0604(8) Uani . . 1.000
C C17A 0.3690(3) 0.88529(19) 0.70585(14) 0.0606(8) Uani . . 1.000
C C18A 0.3639(3) 0.85870(17) 0.61387(14) 0.0554(7) Uani . . 1.000
H H1 0.31110 0.42520 0.34250 0.0600 Uiso calc R 1.000
H H2 0.36130 0.44110 0.18290 0.0600 Uiso calc R 1.000
H H4 0.12950 0.14080 0.15850 0.0570 Uiso calc R 1.000
H H5 0.07730 0.12450 0.31740 0.0580 Uiso calc R 1.000
H H8A 0.33010 0.35600 0.48700 0.1010 Uiso calc R 1.000
H H8B 0.17490 0.31440 0.56390 0.1010 Uiso calc R 1.000
H H8C 0.13160 0.40610 0.49140 0.1010 Uiso calc R 1.000
H H12 0.26450 0.47020 0.04240 0.0600 Uiso calc R 1.000
H H14 0.15850 0.58470 -0.07460 0.0630 Uiso calc R 1.000
H H15 0.15220 0.63030 -0.22850 0.0710 Uiso calc R 1.000
H H16 0.27730 0.50990 -0.34440 0.0700 Uiso calc R 1.000
H H17 0.40830 0.34200 -0.30490 0.0690 Uiso calc R 1.000
H H18 0.41390 0.29370 -0.15120 0.0630 Uiso calc R 1.000
H H8A1 0.13670 0.90230 -0.01650 0.1100 Uiso calc R 1.000
H H1A 0.28510 0.93030 0.11480 0.0610 Uiso calc R 1.000
H H8A2 0.18550 0.80850 -0.09160 0.1100 Uiso calc R 1.000
H H2A 0.32730 0.94920 0.26800 0.0590 Uiso calc R 1.000
H H8A3 0.33550 0.85160 -0.03310 0.1100 Uiso calc R 1.000
H H4A 0.12930 0.63960 0.32310 0.0580 Uiso calc R 1.000
H H5A 0.08350 0.62050 0.17080 0.0620 Uiso calc R 1.000
H H12A 0.25380 0.97180 0.42090 0.0600 Uiso calc R 1.000
H H14A 0.16570 1.08600 0.55320 0.0670 Uiso calc R 1.000
H H15A 0.17020 1.12810 0.70820 0.0740 Uiso calc R 1.000
H H16A 0.29670 1.00280 0.80400 0.0720 Uiso calc R 1.000
H H17A 0.42250 0.83530 0.74420 0.0730 Uiso calc R 1.000
H H18A 0.41460 0.79090 0.59060 0.0660 Uiso calc R 1.000

loop_
_atom_type_symbol
_atom_type_description
_atom_type_scat_dispersion_real
_atom_type_scat_dispersion_imag
_atom_type_scat_source
O O 0.0106 0.0060 'International Tables Vol C Tables 4.2.6.8 and 6.1.1.4'
N N 0.0061 0.0033 'International Tables Vol C Tables 4.2.6.8 and 6.1.1.4'
H H 0.0000 0.0000 'International Tables Vol C Tables 4.2.6.8 and 6.1.1.4'
C C 0.0033 0.0016 'International Tables Vol C Tables 4.2.6.8 and 6.1.1.4'

loop_
_geom_angle_atom_site_label_1
_geom_angle_atom_site_label_2
_geom_angle_atom_site_label_3
_geom_angle
_geom_angle_publ_flag
C6 O7 C8 117.96(15) yes
C6A O7A C8A 117.91(16) yes
C2 C1 C6 119.32(18) no
C1 C2 C3 122.05(18) no
C2 C3 C4 117.32(16) no
C4 C3 C9 120.72(16) no
C2 C3 C9 121.91(16) no
C3 C4 C5 121.28(17) no
C4 C5 C6 120.38(17) no
O7 C6 C1 124.52(17) yes
C1 C6 C5 119.63(17) no
O7 C6 C5 115.83(16) yes
C3 C9 C10 114.71(16) no
C10 C9 C12 120.58(17) no
C3 C9 C12 124.59(16) no
N11 C10 C9 175.4(2) yes
C9 C12 C13 130.57(17) no
C12 C13 C18 124.78(17) no
C14 C13 C18 117.79(17) no
C12 C13 C14 117.42(16) no
C13 C14 C15 120.97(18) no
C14 C15 C16 120.6(2) no
C15 C16 C17 119.28(19) no
C16 C17 C18 120.79(19) no
C13 C18 C17 120.60(19) no
C2 C1 H1 120.31 no
C6 C1 H1 120.36 no
C1 C2 H2 118.97 no
C3 C2 H2 118.98 no
C5 C4 H4 119.32 no
C3 C4 H4 119.40 no
C4 C5 H5 119.84 no
C6 C5 H5 119.78 no
O7 C8 H8B 109.49 no
O7 C8 H8C 109.48 no
O7 C8 H8A 109.50 no
H8A C8 H8C 109.45 no
H8B C8 H8C 109.43 no
H8A C8 H8B 109.47 no
C9 C12 H12 114.75 no
C13 C12 H12 114.68 no
C15 C14 H14 119.52 no
C13 C14 H14 119.51 no
C14 C15 H15 119.68 no
C16 C15 H15 119.76 no
C17 C16 H16 120.37 no
C15 C16 H16 120.36 no
C16 C17 H17 119.63 no
C18 C17 H17 119.59 no
C13 C18 H18 119.73 no
C17 C18 H18 119.68 no
C2A C1A C6A 119.79(17) no
C1A C2A C3A 122.04(17) no
C2A C3A C4A 117.06(16) no
C2A C3A C9A 121.72(16) no
C4A C3A C9A 121.21(16) no
C3A C4A C5A 121.58(17) no
C4A C5A C6A 120.37(18) no
O7A C6A C1A 125.07(17) yes
O7A C6A C5A 115.76(17) yes
C1A C6A C5A 119.15(17) no
C3A C9A C10A 113.98(16) no
C3A C9A C12A 125.35(17) no
C10A C9A C12A 120.65(17) no
N11A C10A C9A 175.8(2) yes
C9A C12A C13A 130.66(18) no
C12A C13A C14A 117.64(18) no
C12A C13A C18A 124.66(18) no
C14A C13A C18A 117.69(18) no
C13A C14A C15A 121.02(19) no
C14A C15A C16A 120.2(2) no
C15A C16A C17A 119.74(19) no
C16A C17A C18A 120.3(2) no
C13A C18A C17A 120.98(19) no
C2A C1A H1A 120.06 no
C6A C1A H1A 120.15 no
C1A C2A H2A 118.98 no
C3A C2A H2A 118.98 no
C3A C4A H4A 119.22 no
C5A C4A H4A 119.20 no
C4A C5A H5A 119.77 no
C6A C5A H5A 119.86 no
O7A C8A H8A1 109.50 no
O7A C8A H8A2 109.45 no
O7A C8A H8A3 109.44 no
H8A1 C8A H8A2 109.48 no
H8A1 C8A H8A3 109.55 no
H8A2 C8A H8A3 109.42 no
C9A C12A H12A 114.68 no
C13A C12A H12A 114.66 no
C13A C14A H14A 119.47 no
C15A C14A H14A 119.51 no
C14A C15A H15A 119.96 no
C16A C15A H15A 119.88 no
C15A C16A H16A 120.14 no
C17A C16A H16A 120.11 no
C16A C17A H17A 119.86 no
C18A C17A H17A 119.80 no
C13A C18A H18A 119.47 no
C17A C18A H18A 119.55 no

loop_
_geom_bond_atom_site_label_1
_geom_bond_atom_site_label_2
_geom_bond_distance
_geom_bond_publ_flag
O7 C6 1.365(2) yes
O7 C8 1.421(3) yes
O7A C8A 1.421(3) yes
O7A C6A 1.362(2) yes
N11 C10 1.139(3) yes
N11A C10A 1.140(3) yes
C1 C2 1.380(3) no
C1 C6 1.387(3) no
C2 C3 1.388(3) no
C3 C4 1.396(3) no
C3 C9 1.483(2) no
C4 C5 1.372(3) no
C5 C6 1.383(3) no
C9 C10 1.441(3) no
C9 C12 1.351(3) no
C12 C13 1.458(3) no
C13 C14 1.397(3) no
C13 C18 1.392(3) no
C14 C15 1.377(3) no
C15 C16 1.372(3) no
C16 C17 1.378(3) no
C17 C18 1.380(3) no
C1 H1 0.9298 no
C2 H2 0.9293 no
C4 H4 0.9301 no
C5 H5 0.9301 no
C8 H8A 0.9599 no
C8 H8B 0.9597 no
C8 H8C 0.9600 no
C12 H12 0.9302 no
C14 H14 0.9305 no
C15 H15 0.9301 no
C16 H16 0.9306 no
C17 H17 0.9302 no
C18 H18 0.9305 no
C1A C2A 1.376(3) no
C1A C6A 1.386(3) no
C2A C3A 1.392(3) no
C3A C4A 1.394(3) no
C3A C9A 1.485(2) no
C4A C5A 1.371(3) no
C5A C6A 1.389(3) no
C9A C10A 1.439(3) no
C9A C12A 1.342(3) no
C12A C13A 1.463(3) no
C13A C14A 1.393(3) no
C13A C18A 1.395(3) no
C14A C15A 1.384(3) no
C15A C16A 1.371(3) no
C16A C17A 1.381(3) no
C17A C18A 1.376(3) no
C1A H1A 0.9298 no
C2A H2A 0.9303 no
C4A H4A 0.9307 no
C5A H5A 0.9303 no
C8A H8A1 0.9592 no
C8A H8A2 0.9599 no
C8A H8A3 0.9603 no
C12A H12A 0.9304 no
C14A H14A 0.9296 no
C15A H15A 0.9299 no
C16A H16A 0.9304 no
C17A H17A 0.9302 no
C18A H18A 0.9303 no

loop_
_geom_contact_atom_site_label_1
_geom_contact_atom_site_label_2
_geom_contact_distance
_geom_contact_site_symmetry_2
_geom_contact_publ_flag
O7 C10A 3.339(3) 2_566 no
O7A C10 3.360(3) 2_565 no
O7 H14A 2.5727 1_545 no
O7A H14 2.5519 . no
N11 C8A 3.389(3) 1_545 no
N11A C8 3.364(3) . no
N11A C18A 3.436(3) . no
N11 H4 2.9125 . no
N11 H16A 2.6835 1_544 no
N11 H8A1 2.7744 1_545 no
N11 H18 2.7685 . no
N11A H4A 2.8850 . no
N11A H16 2.6477 1_556 no
N11A H18A 2.7261 . no
N11A H8C 2.7706 . no
N11A H8A 2.8827 2_666 no
C2A C16A 3.536(3) 2_676 no
C8 N11A 3.364(3) . no
C8 C10A 3.521(3) 2_566 no
C8A N11 3.389(3) 1_565 no
C8A C10 3.591(4) 2_565 no
C10 C8A 3.591(4) 2_565 no
C10 C18 3.029(3) . no
C10 O7A 3.360(3) 2_565 no
C10A C18A 3.018(3) . no
C10A C8 3.521(3) 2_566 no
C10A O7 3.339(3) 2_566 no
C16A C2A 3.536(3) 2_676 no
C18 C10 3.029(3) . no
C18A C10A 3.018(3) . no
C18A N11A 3.436(3) . no
C1 H8C 2.7949 . no
C1 H8A 2.7152 . no
C1A H8A1 2.7756 . no
C1A H8A3 2.7449 . no
C2 H12 2.7046 . no
C2A H12A 2.6998 . no
C3A H17 3.0908 2_665 no
C4 H15 3.0752 2_565 no
C8 H1 2.5328 . no
C8A H1A 2.5396 . no
C8A H16A 3.0979 1_554 no
C8A H14 3.0722 . no
C9 H18 2.9634 . no
C9A H18A 2.9562 . no
C10 H8A3 3.0014 2_665 no
C10 H4 2.5380 . no
C10 H18 2.5044 . no
C10A H17 3.0809 2_665 no
C10A H18A 2.4828 . no
C10A H4A 2.5160 . no
C12 H2 2.7859 . no
C12A H2A 2.7665 . no
C14 H5A 2.9968 2_565 no
C14A H5 3.0327 2_566 no
C15 H5A 3.0489 2_565 no
C16A H2A 2.8766 2_676 no
C17A H2A 3.0474 2_676 no
H1 H8A 2.2641 . no
H1 C8 2.5328 . no
H1 H8C 2.3871 . no
H8A1 N11 2.7744 1_565 no
H8A1 H1A 2.3401 . no
H8A1 C1A 2.7756 . no
H1A H8A1 2.3401 . no
H1A H8A3 2.3252 . no
H1A C8A 2.5396 . no
H2 H12 2.2660 . no
H2 C12 2.7859 . no
H2A C17A 3.0474 2_676 no
H2A H12A 2.2267 . no
H2A C16A 2.8766 2_676 no
H2A C12A 2.7665 . no
H8A3 H1A 2.3252 . no
H8A3 C1A 2.7449 . no
H8A3 C10 3.0014 2_665 no
H4 C10 2.5380 . no
H4 N11 2.9125 . no
H4A C10A 2.5160 . no
H4A N11A 2.8850 . no
H5 C14A 3.0327 2_566 no
H5A C15 3.0489 2_565 no
H5A C14 2.9968 2_565 no
H8A H1 2.2641 . no
H8A C1 2.7152 . no
H8A N11A 2.8827 2_666 no
H8C C1 2.7949 . no
H8C H1 2.3871 . no
H8C N11A 2.7706 . no
H12 H14 2.3723 . no
H12 H2 2.2660 . no
H12 C2 2.7046 . no
H12A H2A 2.2267 . no
H12A H14A 2.3703 . no
H12A C2A 2.6998 . no
H14 H12 2.3723 . no
H14 C8A 3.0722 . no
H14 O7A 2.5519 . no
H14A H12A 2.3703 . no
H14A O7 2.5727 1_565 no
H15 C4 3.0752 2_565 no
H16 N11A 2.6477 1_554 no
H16A N11 2.6835 1_566 no
H16A C8A 3.0979 1_556 no
H17 C10A 3.0809 2_665 no
H17 C3A 3.0908 2_665 no
H18 C9 2.9634 . no
H18 C10 2.5044 . no
H18 N11 2.7685 . no
H18A N11A 2.7261 . no
H18A C9A 2.9562 . no
H18A C10A 2.4828 . no

loop_
_geom_hbond_atom_site_label_D
_geom_hbond_atom_site_label_H
_geom_hbond_atom_site_label_A
_geom_hbond_site_symmetry_A
_geom_hbond_distance_DH
_geom_hbond_distance_HA
_geom_hbond_distance_DA
_geom_hbond_angle_DHA
_geom_hbond_publ_flag
C14 H14 O7A . 0.93 2.55 3.427(5) 157 yes
C14A H14A O7 1_565 0.93 2.57 3.453(5) 158 yes

loop_
_geom_torsion_atom_site_label_1
_geom_torsion_atom_site_label_2
_geom_torsion_atom_site_label_3
_geom_torsion_atom_site_label_4
_geom_torsion
_geom_torsion_publ_flag
C8 O7 C6 C5 -177.35(18) no
C8 O7 C6 C1 4.2(3) no
C8A O7A C6A C5A -178.3(2) no
C8A O7A C6A C1A 0.0(3) no
C2 C1 C6 C5 0.1(3) no
C2 C1 C6 O7 178.5(2) no
C6 C1 C2 C3 0.5(3) no
C1 C2 C3 C9 176.48(19) no
C1 C2 C3 C4 -1.2(3) no
C2 C3 C4 C5 1.4(3) no
C9 C3 C4 C5 -176.34(19) no
C2 C3 C9 C10 155.86(19) no
C2 C3 C9 C12 -28.1(3) no
C4 C3 C9 C10 -26.5(3) no
C4 C3 C9 C12 149.5(2) no
C3 C4 C5 C6 -0.8(3) no
C4 C5 C6 C1 0.1(3) no
C4 C5 C6 O7 -178.49(19) no
C3 C9 C12 C13 -176.44(19) no
C10 C9 C12 C13 -0.6(4) no
C9 C12 C13 C18 -24.8(3) no
C9 C12 C13 C14 154.1(2) no
C18 C13 C14 C15 1.9(3) no
C12 C13 C18 C17 177.28(19) no
C14 C13 C18 C17 -1.6(3) no
C12 C13 C14 C15 -177.05(19) no
C13 C14 C15 C16 -1.1(3) no
C14 C15 C16 C17 -0.1(3) no
C15 C16 C17 C18 0.4(3) no
C16 C17 C18 C13 0.5(3) no
C2A C1A C6A C5A 0.6(3) no
C2A C1A C6A O7A -177.7(2) no
C6A C1A C2A C3A -0.1(3) no
C1A C2A C3A C4A 0.0(3) no
C1A C2A C3A C9A -179.58(18) no
C4A C3A C9A C10A 23.3(2) no
C4A C3A C9A C12A -154.9(2) no
C2A C3A C4A C5A -0.4(3) no
C9A C3A C4A C5A 179.20(18) no
C2A C3A C9A C10A -157.18(18) no
C2A C3A C9A C12A 24.6(3) no
C3A C4A C5A C6A 0.9(3) no
C4A C5A C6A C1A -1.0(3) no
C4A C5A C6A O7A 177.47(19) no
C3A C9A C12A C13A 178.0(2) no
C10A C9A C12A C13A -0.1(3) no
C9A C12A C13A C14A -155.4(2) no
C9A C12A C13A C18A 23.7(4) no
C14A C13A C18A C17A 2.2(3) no
C12A C13A C14A C15A 176.4(2) no
C18A C13A C14A C15A -2.8(3) no
C12A C13A C18A C17A -176.9(2) no
C13A C14A C15A C16A 1.4(3) no
C14A C15A C16A C17A 0.6(3) no
C15A C16A C17A C18A -1.2(3) no
C16A C17A C18A C13A -0.2(3) no

loop_
_cod_related_entry_id
_cod_related_entry_database
_cod_related_entry_code
1 ChemSpider 4750954
